data_2228386
loop_
_publ_author_name
'Gao, Shan'
'Ng, Seik Weng'

_publ_section_title
;
 Poly[dimethylammonium
 [tris(\m~2~-formato-\k^2^<i>O</i>:<i>O</i>')cadmate(II)]]
;
_journal_coeditor_code HG2747
_journal_issue 12
_journal_name_full 'Acta Crystallographica Section E'
_journal_page_first m1599
_journal_paper_doi 10.1107/S1600536810046830
_journal_volume 66
_journal_year 2010
_chemical_formula_iupac '(C2 H8 N) [Cd (C H O2)3]'
_chemical_formula_moiety 'C2 H8 N , Cd (O2 C H)3 '
_chemical_formula_sum 'C5 H11 Cd N O6'
_chemical_formula_weight 293.55
_chemical_name_systematic
;
Poly[dimethylammonium [tris(\m~2~-formato-\k^2^<i>O</i>:<i>O</i>')cadmate(II)]]
;
_space_group_IT_number 167
_symmetry_cell_setting trigonal
_symmetry_space_group_name_Hall '-R 3 2"c'
_symmetry_space_group_name_H-M 'R -3 c :H'
_atom_sites_solution_hydrogens geom
_atom_sites_solution_primary direct
_atom_sites_solution_secondary difmap
_audit_creation_method SHELXL-97
_cell_angle_alpha 90.00
_cell_angle_beta 90.00
_cell_angle_gamma 120.00
_cell_formula_units_Z 6
_cell_length_a 8.5121(4)
_cell_length_b 8.5121
_cell_length_c 23.0022(9)
_cell_measurement_reflns_used 3921
_cell_measurement_temperature 293(2)
_cell_measurement_theta_max 37.5
_cell_measurement_theta_min 3.3
_cell_volume 1443.36(9)
_computing_cell_refinement 'RAPID-AUTO (Rigaku, 1998'
_computing_data_collection 'RAPID-AUTO (Rigaku, 1998)'
_computing_data_reduction 'CrystalStructure (Rigaku/MSC, 2002)'
_computing_molecular_graphics 'X-Seed (Barbour, 2001)'
_computing_publication_material 'publCIF (Westrip, 2010)'
_computing_structure_refinement 'SHELXL97 (Sheldrick, 2008)'
_computing_structure_solution 'SHELXS97 (Sheldrick, 2008)'
_diffrn_ambient_temperature 293(2)
_diffrn_detector_area_resol_mean 10.000
_diffrn_measured_fraction_theta_full 1.000
_diffrn_measured_fraction_theta_max 1.000
_diffrn_measurement_device_type 'Rigaku R-AXIS RAPID'
_diffrn_measurement_method '\w scans'
_diffrn_radiation_monochromator graphite
_diffrn_radiation_source 'fine-focus sealed tube'
_diffrn_radiation_type MoK\a
_diffrn_radiation_wavelength 0.71073
_diffrn_reflns_av_R_equivalents 0.0240
_diffrn_reflns_av_sigmaI/netI 0.0114
_diffrn_reflns_limit_h_max 11
_diffrn_reflns_limit_h_min -11
_diffrn_reflns_limit_k_max 9
_diffrn_reflns_limit_k_min -11
_diffrn_reflns_limit_l_max 29
_diffrn_reflns_limit_l_min -29
_diffrn_reflns_number 4250
_diffrn_reflns_theta_full 27.45
_diffrn_reflns_theta_max 27.45
_diffrn_reflns_theta_min 3.28
_diffrn_standards_decay_% 0
_diffrn_standards_interval_count 0
_diffrn_standards_interval_time 0
_diffrn_standards_number 0
_exptl_absorpt_coefficient_mu 2.269
_exptl_absorpt_correction_T_max 0.7271
_exptl_absorpt_correction_T_min 0.6351
_exptl_absorpt_correction_type multi-scan
_exptl_absorpt_process_details '(ABSCOR; Higashi, 1995)'
_exptl_crystal_colour Colorless
_exptl_crystal_density_diffrn 2.026
_exptl_crystal_density_method 'not measured'
_exptl_crystal_description Prism
_exptl_crystal_F_000 864
_exptl_crystal_size_max 0.22
_exptl_crystal_size_mid 0.19
_exptl_crystal_size_min 0.15
_refine_diff_density_max 0.732
_refine_diff_density_min -0.362
_refine_ls_extinction_method none
_refine_ls_goodness_of_fit_ref 1.090
_refine_ls_hydrogen_treatment constr
_refine_ls_matrix_type full
_refine_ls_number_parameters 33
_refine_ls_number_reflns 370
_refine_ls_number_restraints 9
_refine_ls_restrained_S_all 1.104
_refine_ls_R_factor_all 0.0222
_refine_ls_R_factor_gt 0.0217
_refine_ls_shift/su_max 0.001
_refine_ls_shift/su_mean 0.001
_refine_ls_structure_factor_coef Fsqd
_refine_ls_weighting_details 'calc w=1/[\s^2^(Fo^2^)+(0.0419P)^2^+0.5666P] where P=(Fo^2^+2Fc^2^)/3'
_refine_ls_weighting_scheme calc
_refine_ls_wR_factor_gt 0.0542
_refine_ls_wR_factor_ref 0.0547
_reflns_number_gt 352
_reflns_number_total 370
_reflns_threshold_expression I>2\s(I)
_cod_data_source_file hg2747.cif
_cod_data_source_block I
_cod_original_sg_symbol_Hall '-R 3 2" c'
_cod_original_sg_symbol_H-M R-3c
_cod_database_code 2228386
_cod_database_fobs_code 2228386

loop_
_symmetry_equiv_pos_as_xyz
'x, y, z'
'-y, x-y, z'
'y, x, -z+1/2'
'-x+y, -x, z'
'-x, -x+y, -z+1/2'
'x-y, -y, -z+1/2'
'x+2/3, y+1/3, z+1/3'
'-y+2/3, x-y+1/3, z+1/3'
'y+2/3, x+1/3, -z+5/6'
'-x+y+2/3, -x+1/3, z+1/3'
'-x+2/3, -x+y+1/3, -z+5/6'
'x-y+2/3, -y+1/3, -z+5/6'
'x+1/3, y+2/3, z+2/3'
'-y+1/3, x-y+2/3, z+2/3'
'y+1/3, x+2/3, -z+7/6'
'-x+y+1/3, -x+2/3, z+2/3'
'-x+1/3, -x+y+2/3, -z+7/6'
'x-y+1/3, -y+2/3, -z+7/6'
'-x, -y, -z'
'y, -x+y, -z'
'-y, -x, z-1/2'
'x-y, x, -z'
'x, x-y, z-1/2'
'-x+y, y, z-1/2'
'-x+2/3, -y+1/3, -z+1/3'
'y+2/3, -x+y+1/3, -z+1/3'
'-y+2/3, -x+1/3, z-1/6'
'x-y+2/3, x+1/3, -z+1/3'
'x+2/3, x-y+1/3, z-1/6'
'-x+y+2/3, y+1/3, z-1/6'
'-x+1/3, -y+2/3, -z+2/3'
'y+1/3, -x+y+2/3, -z+2/3'
'-y+1/3, -x+2/3, z+1/6'
'x-y+1/3, x+2/3, -z+2/3'
'x+1/3, x-y+2/3, z+1/6'
'-x+y+1/3, y+2/3, z+1/6'

loop_
_atom_site_type_symbol
_atom_site_label
_atom_site_fract_x
_atom_site_fract_y
_atom_site_fract_z
_atom_site_U_iso_or_equiv
_atom_site_adp_type
_atom_site_calc_flag
_atom_site_refinement_flags
_atom_site_occupancy
_atom_site_disorder_assembly
_atom_site_disorder_group
Cd Cd1 0.0000 0.0000 0.0000 0.02669(17) Uani d S 1 . .
O O1 0.23112(15) 0.21016(15) 0.05612(5) 0.0452(3) Uani d . 1 . .
C C1 0.2265(2) 0.3333 0.0833 0.0328(4) Uani d S 1 . .
H H1A 0.1173 0.3333 0.0833 0.039 Uiso calc SR 1 . .
N N1 0.578(6) 0.252(5) 0.0797(17) 0.040(4) Uani d PDU 0.167 A -1
H H1B 0.5788 0.1489 0.0798 0.048 Uiso calc PR 0.167 A -1
H H1 0.4646 0.2277 0.0792 0.048 Uiso calc PR 0.167 A -1
C C2 0.680(5) 0.365(4) 0.0282(14) 0.041(4) Uiso d PD 0.167 A -1
H H2A 0.6061 0.3181 -0.0061 0.062 Uiso calc PR 0.167 A -1
H H2B 0.7899 0.3619 0.0232 0.062 Uiso calc PR 0.167 A -1
H H2C 0.7079 0.4881 0.0344 0.062 Uiso calc PR 0.167 A -1
C C3 0.676(7) 0.364(4) 0.1320(15) 0.041(4) Uiso d PD 0.167 A -1
H H3A 0.6210 0.2961 0.1667 0.062 Uiso calc PR 0.167 A -1
H H3B 0.6687 0.4732 0.1322 0.062 Uiso calc PR 0.167 A -1
H H3C 0.8010 0.3952 0.1306 0.062 Uiso calc PR 0.167 A -1

loop_
_atom_site_aniso_label
_atom_site_aniso_U_11
_atom_site_aniso_U_22
_atom_site_aniso_U_33
_atom_site_aniso_U_12
_atom_site_aniso_U_13
_atom_site_aniso_U_23
Cd1 0.02630(19) 0.02630(19) 0.0275(2) 0.01315(10) 0.000 0.000
O1 0.0397(6) 0.0420(6) 0.0554(7) 0.0215(5) -0.0121(5) -0.0206(5)
C1 0.0301(8) 0.0326(11) 0.0367(10) 0.0163(5) -0.0006(4) -0.0011(8)
N1 0.040(8) 0.028(6) 0.055(8) 0.019(4) -0.006(7) 0.002(7)

loop_
_atom_type_symbol
_atom_type_description
_atom_type_scat_dispersion_real
_atom_type_scat_dispersion_imag
_atom_type_scat_source
C C 0.0033 0.0016 'International Tables Vol C Tables 4.2.6.8 and 6.1.1.4'
H H 0.0000 0.0000 'International Tables Vol C Tables 4.2.6.8 and 6.1.1.4'
N N 0.0061 0.0033 'International Tables Vol C Tables 4.2.6.8 and 6.1.1.4'
O O 0.0106 0.0060 'International Tables Vol C Tables 4.2.6.8 and 6.1.1.4'
Cd Cd -0.8075 1.2024 'International Tables Vol C Tables 4.2.6.8 and 6.1.1.4'

loop_
_geom_angle_atom_site_label_1
_geom_angle_atom_site_label_2
_geom_angle_atom_site_label_3
_geom_angle_site_symmetry_1
_geom_angle_site_symmetry_3
_geom_angle
_geom_angle_publ_flag
O1 Cd1 O1 19 . 180.00(5) ?
O1 Cd1 O1 19 20 91.20(4) ?
O1 Cd1 O1 . 20 88.80(4) ?
O1 Cd1 O1 19 22 91.20(4) ?
O1 Cd1 O1 . 22 88.80(4) ?
O1 Cd1 O1 20 22 91.20(4) ?
O1 Cd1 O1 19 4 88.80(4) ?
O1 Cd1 O1 . 4 91.20(4) ?
O1 Cd1 O1 20 4 88.80(4) ?
O1 Cd1 O1 22 4 180.00(7) ?
O1 Cd1 O1 19 2 88.80(4) ?
O1 Cd1 O1 . 2 91.20(4) ?
O1 Cd1 O1 20 2 180.00(5) ?
O1 Cd1 O1 22 2 88.80(4) ?
O1 Cd1 O1 4 2 91.20(4) ?
C1 O1 Cd1 . . 124.71(11) ?
O1 C1 O1 18_554 . 125.90(19) ?
O1 C1 H1A 18_554 . 117.1 ?
O1 C1 H1A . . 117.1 ?
C2 N1 C3 . . 105.3(8) ?
C2 N1 H1B . . 110.7 ?
C3 N1 H1B . . 110.7 ?
C2 N1 H1 . . 110.7 ?
C3 N1 H1 . . 110.7 ?
H1B N1 H1 . . 108.8 ?
N1 C2 H2A . . 109.5 ?
N1 C2 H2B . . 109.5 ?
H2A C2 H2B . . 109.5 ?
N1 C2 H2C . . 109.5 ?
H2A C2 H2C . . 109.5 ?
H2B C2 H2C . . 109.5 ?
N1 C3 H3A . . 109.5 ?
N1 C3 H3B . . 109.5 ?
H3A C3 H3B . . 109.5 ?
N1 C3 H3C . . 109.5 ?
H3A C3 H3C . . 109.5 ?
H3B C3 H3C . . 109.5 ?

loop_
_geom_bond_atom_site_label_1
_geom_bond_atom_site_label_2
_geom_bond_site_symmetry_2
_geom_bond_distance
_geom_bond_publ_flag
Cd1 O1 19 2.2841(10) ?
Cd1 O1 . 2.2841(10) ?
Cd1 O1 20 2.2841(10) ?
Cd1 O1 22 2.2841(10) ?
Cd1 O1 4 2.2841(10) ?
Cd1 O1 2 2.2841(10) ?
O1 C1 . 1.2384(14) ?
C1 O1 18_554 1.2383(14) ?
C1 H1A . 0.9300 ?
N1 C2 . 1.499(10) ?
N1 C3 . 1.505(10) ?
N1 H1B . 0.8800 ?
N1 H1 . 0.8800 ?
C2 H2A . 0.9600 ?
C2 H2B . 0.9600 ?
C2 H2C . 0.9600 ?
C3 H3A . 0.9600 ?
C3 H3B . 0.9600 ?
C3 H3C . 0.9600 ?

loop_
_geom_hbond_atom_site_label_D
_geom_hbond_atom_site_label_H
_geom_hbond_atom_site_label_A
_geom_hbond_site_symmetry_A
_geom_hbond_distance_DH
_geom_hbond_distance_HA
_geom_hbond_distance_DA
_geom_hbond_angle_DHA
N1 H1 O1 . 0.88 1.99 2.84(7) 163.3

loop_
_geom_torsion_atom_site_label_1
_geom_torsion_atom_site_label_2
_geom_torsion_atom_site_label_3
_geom_torsion_atom_site_label_4
_geom_torsion_site_symmetry_1
_geom_torsion_site_symmetry_2
_geom_torsion_site_symmetry_3
_geom_torsion_site_symmetry_4
_geom_torsion
_geom_torsion_publ_flag
O1 Cd1 O1 C1 20 . . . 151.34(11) ?
O1 Cd1 O1 C1 22 . . . 60.11(7) ?
O1 Cd1 O1 C1 4 . . . -119.89(7) ?
O1 Cd1 O1 C1 2 . . . -28.66(11) ?
Cd1 O1 C1 O1 . . . 18_554 -174.40(11) ?
